data_7247583
loop_
_publ_author_name
'Sobczak, Paulina'
'Siera\'nski, Tomasz'
'\'Swi\;atkowski, Marcin'
'Trz\;esowska-Kruszy\'nska, Agata'

_publ_section_title
;
 New Schiff base salts as sources of blue and green light in the solid
 state: the role of the anion and protonation
;
_journal_issue 44
_journal_name_full CrystEngComm
_journal_page_first 6185
_journal_page_last 6193
_journal_paper_doi 10.1039/D3CE00758H
_journal_volume 25
_journal_year 2023
_chemical_formula_moiety 'C15 H14 N O3, H2 O4 P'
_chemical_formula_sum 'C15 H16 N O7 P'
_chemical_formula_weight 353.26
_space_group_crystal_system monoclinic
_space_group_IT_number 14
_space_group_name_Hall '-P 2ybc'
_space_group_name_H-M_alt 'P 1 21/c 1'
_atom_sites_solution_hydrogens geom
_atom_sites_solution_primary dual
_audit_creation_date 2022-12-08
_audit_creation_method
;
Olex2 1.5-ac5-024
(compiled 2022.04.12 svn.rca3783a0 for Rigaku Oxford Diffraction, GUI svn.r6498)
;
_audit_update_record
;
2023-07-28 deposited with the CCDC.	2023-10-25 downloaded from the CCDC.
;
_cell_angle_alpha 90
_cell_angle_beta 100.0910(10)
_cell_angle_gamma 90
_cell_formula_units_Z 4
_cell_length_a 7.99120(10)
_cell_length_b 21.7863(2)
_cell_length_c 9.04030(10)
_cell_measurement_reflns_used 31160
_cell_measurement_temperature 100.01(10)
_cell_measurement_theta_max 78.7160
_cell_measurement_theta_min 4.0380
_cell_volume 1549.56(3)
_computing_cell_refinement 'CrysAlisPro 1.171.42.68a (Rigaku OD, 2022)'
_computing_data_collection 'CrysAlisPro 1.171.42.68a (Rigaku OD, 2022)'
_computing_data_reduction 'CrysAlisPro 1.171.42.68a (Rigaku OD, 2022)'
_computing_molecular_graphics 'Olex2 1.5-ac5-024 (Dolomanov et al., 2009)'
_computing_publication_material 'Olex2 1.5-ac5-024 (Dolomanov et al., 2009)'
_computing_structure_refinement 'SHELXL 2018/3 (Sheldrick, 2015)'
_computing_structure_solution 'SHELXT  (Sheldrick, 2015)'
_diffrn_ambient_environment N~2~
_diffrn_ambient_temperature 100.01(10)
_diffrn_detector 'Hybrid Pixel Array Detector'
_diffrn_detector_area_resol_mean 5.8140
_diffrn_detector_type 'Pilatus 300K'
_diffrn_measured_fraction_theta_full 1.000
_diffrn_measured_fraction_theta_max 0.956
_diffrn_measurement_details
;
List of Runs (angles in degrees, time in seconds):

  # Type    Start    End  Width  t~exp~   \w     \q     \k     \f   Frames
#--------------------------------------------------------------------------
  1  \w     40.00 125.00   0.50    0.21    --   49.96  19.00 120.00  170
  2  \w     62.00 120.00   0.50    0.21    --   49.96 178.00-120.00  116
  3  \w    -26.00  25.00   0.50    0.21    --  -50.71  19.00-150.00  102
  4  \w    -26.00  25.00   0.50    0.21    --  -50.71  19.00 -60.00  102
  5  \w    -43.00  24.00   0.50    0.21    --  -50.71  38.00-180.00  134
  6  \w    -43.00 -11.00   0.50    0.26    --  -86.25  38.00-180.00   64
  7  \w    -43.00 -11.00   0.50    0.26    --  -86.25  38.00  60.00   64
  8  \w    -43.00 -11.00   0.50    0.26    --  -86.25  38.00-150.00   64
  9  \w    -43.00 -11.00   0.50    0.26    --  -86.25  38.00  90.00   64
 10  \w    -43.00 -11.00   0.50    0.26    --  -86.25  38.00-120.00   64
 11  \w    -43.00 -11.00   0.50    0.26    --  -86.25  38.00 150.00   64
 12  \w   -105.00 -22.00   0.50    0.26    --  -86.25  77.00   0.00  166
 13  \w   -158.00 -73.00   0.50    0.26    --  -86.25-125.00  60.00  170
 14  \w     94.00 178.00   0.50    0.26    --  107.75 125.00   0.00  168
 15  \w     39.00 107.00   0.50    0.26    --  107.75 -99.00  90.00  136
 16  \w     37.00  66.00   0.50    0.26    --  107.75 -57.00   0.00   58
 17  \w     37.00  66.00   0.50    0.26    --  107.75 -57.00  30.00   58
 18  \w     97.00 178.00   0.50    0.26    --  107.75  19.00 -60.00  162
 19  \w     39.00 107.00   0.50    0.26    --  107.75 -99.00 150.00  136
 20  \w     37.00  66.00   0.50    0.26    --  107.75 -57.00 -90.00   58
 21  \w     37.00  66.00   0.50    0.26    --  107.75 -57.00-180.00   58
 22  \w     43.00 105.00   0.50    0.26    --  107.75 -77.00  90.00  124
 23  \w     28.00 114.00   0.50    0.21    --   49.96  77.00 120.00  172
 24  \w     28.00 114.00   0.50    0.21    --   49.96  77.00-180.00  172
 25  \w     28.00 114.00   0.50    0.21    --   49.96  77.00   0.00  172
 26  \w   -115.00 -28.00   0.50    0.21    --  -50.71 -77.00  30.00  174
 27  \w   -115.00 -28.00   0.50    0.21    --  -50.71 -77.00 -90.00  174
 28  \w   -161.00 -75.00   0.50    0.26    --  -86.25 -19.00  90.00  172
 29  \w   -151.00 -64.00   0.50    0.26    --  -86.25 -77.00-180.00  174
 30  \w   -161.00 -76.00   0.50    0.26    --  -86.25 -38.00-180.00  170
 31  \w   -151.00 -64.00   0.50    0.26    --  -86.25 -77.00   0.00  174
 32  \w    -43.00 -11.00   0.50    0.26    --  -86.25  38.00 -60.00   64
 33  \w   -151.00 -64.00   0.50    0.26    --  -86.25 -77.00  60.00  174
 34  \w   -151.00 -64.00   0.50    0.26    --  -86.25 -77.00 150.00  174
 35  \w   -151.00 -64.00   0.50    0.26    --  -86.25 -77.00 -60.00  174
 36  \w   -157.00 -71.00   0.50    0.26    --  -86.25 -57.00  90.00  172
 37  \w   -151.00 -64.00   0.50    0.26    --  -86.25 -77.00-120.00  174
 38  \w   -151.00 -64.00   0.50    0.26    --  -86.25 -77.00 -90.00  174
 39  \w   -151.00 -64.00   0.50    0.26    --  -86.25 -77.00 -30.00  174
 40  \w   -151.00 -64.00   0.50    0.26    --  -86.25 -77.00  30.00  174
 41  \w     36.00 112.00   0.50    0.26    --  107.75-125.00  30.00  152
 42  \w     37.00  66.00   0.50    0.26    --  107.75 -57.00-120.00   58
 43  \w     35.00 121.00   0.50    0.21    --   49.96  57.00 120.00  172
 44  \w     35.00 121.00   0.50    0.21    --   49.96  57.00 -90.00  172
 45  \w     35.00 115.00   0.50    0.21    --   49.96  57.00-180.00  160
 46  \w     28.00 114.00   0.50    0.21    --   49.96  77.00 -90.00  172
;
_diffrn_measurement_device 'four-circle diffractometer'
_diffrn_measurement_device_type 'XtaLAB Synergy, Dualflex, Pilatus 300K'
_diffrn_measurement_method '\w scans'
_diffrn_orient_matrix_type 'CrysAlisPro convention (1999,Acta A55,543-557)'
_diffrn_orient_matrix_UB_11 0.1095159000
_diffrn_orient_matrix_UB_12 -0.0586452000
_diffrn_orient_matrix_UB_13 0.0164022000
_diffrn_orient_matrix_UB_21 0.1591964000
_diffrn_orient_matrix_UB_22 0.0387322000
_diffrn_orient_matrix_UB_23 0.0581293000
_diffrn_orient_matrix_UB_31 -0.0316067000
_diffrn_orient_matrix_UB_32 -0.0079336000
_diffrn_orient_matrix_UB_33 0.1621711000
_diffrn_radiation_monochromator mirror
_diffrn_radiation_probe x-ray
_diffrn_radiation_type 'Cu K\a'
_diffrn_radiation_wavelength 1.54184
_diffrn_reflns_av_R_equivalents 0.0367
_diffrn_reflns_av_unetI/netI 0.0147
_diffrn_reflns_Laue_measured_fraction_full 1.000
_diffrn_reflns_Laue_measured_fraction_max 0.956
_diffrn_reflns_limit_h_max 10
_diffrn_reflns_limit_h_min -10
_diffrn_reflns_limit_k_max 27
_diffrn_reflns_limit_k_min -27
_diffrn_reflns_limit_l_max 11
_diffrn_reflns_limit_l_min -9
_diffrn_reflns_number 37063
_diffrn_reflns_point_group_measured_fraction_full 1.000
_diffrn_reflns_point_group_measured_fraction_max 0.956
_diffrn_reflns_theta_full 67.684
_diffrn_reflns_theta_max 78.905
_diffrn_reflns_theta_min 4.058
_diffrn_source 'micro-focus sealed X-ray tube'
_diffrn_source_type 'PhotonJet (Cu) X-ray Source'
_exptl_absorpt_coefficient_mu 1.946
_exptl_absorpt_correction_T_max 0.923
_exptl_absorpt_correction_T_min 0.707
_exptl_absorpt_correction_type analytical
_exptl_absorpt_process_details
;
CrysAlisPro 1.171.42.68a (Rigaku Oxford Diffraction, 2022)
Analytical numeric absorption correction using a multifaceted crystal
model based on expressions derived by R.C. Clark & J.S. Reid.
(Clark, R. C. & Reid, J. S. (1995). Acta Cryst. A51, 887-897)
Empirical absorption correction using spherical harmonics,
implemented in SCALE3 ABSPACK scaling algorithm.
;
_exptl_crystal_colour yellow
_exptl_crystal_colour_primary yellow
_exptl_crystal_density_diffrn 1.514
_exptl_crystal_description plate
_exptl_crystal_F_000 736
_exptl_crystal_size_max 0.29
_exptl_crystal_size_mid 0.18
_exptl_crystal_size_min 0.04
_refine_diff_density_max 0.213
_refine_diff_density_min -0.494
_refine_diff_density_rms 0.067
_refine_ls_extinction_method none
_refine_ls_goodness_of_fit_ref 1.066
_refine_ls_hydrogen_treatment constr
_refine_ls_matrix_type full
_refine_ls_number_parameters 221
_refine_ls_number_reflns 3198
_refine_ls_number_restraints 0
_refine_ls_restrained_S_all 1.066
_refine_ls_R_factor_all 0.0293
_refine_ls_R_factor_gt 0.0284
_refine_ls_shift/su_max 0.000
_refine_ls_shift/su_mean 0.000
_refine_ls_structure_factor_coef Fsqd
_refine_ls_weighting_details 'w=1/[\s^2^(Fo^2^)+(0.0341P)^2^+0.8163P] where P=(Fo^2^+2Fc^2^)/3'
_refine_ls_weighting_scheme calc
_refine_ls_wR_factor_gt 0.0736
_refine_ls_wR_factor_ref 0.0742
_reflns_Friedel_coverage 0.000
_reflns_number_gt 3075
_reflns_number_total 3198
_reflns_threshold_expression 'I > 2\s(I)'
_cod_data_source_file d3ce00758h2.cif
_cod_data_source_block ps010-po4
_cod_depositor_comments 'Adding full bibliography for 7247579--7247585.cif.'
_cod_database_code 7247583
_shelx_shelxl_version_number 2018/3
_chemical_oxdiff_formula 'C15 H16 N1 O7 P1 '
_shelx_space_group_comment
;
The symmetry employed for this shelxl refinement is uniquely defined
by the following loop, which should always be used as a source of
symmetry information in preference to the above space-group names.
They are only intended as comments.
;
_shelx_estimated_absorpt_t_max 0.926
_shelx_estimated_absorpt_t_min 0.602
_olex2_refinement_description
;
1. Fixed Uiso
 At 1.2 times of:
  All C(H) groups, All N(H) groups
 At 1.5 times of:
  All C(H,H,H) groups, All O(H) groups
2.a Aromatic/amide H refined with riding coordinates:
 N1(H1), C13(H13), C7(H7), C14(H14), C8(H8), C6(H6), C4(H4), C3(H3), C11(H11),
 C10(H10)
2.b Idealised Me refined as rotating group:
 C15(H15A,H15B,H15C)
2.c Idealised tetrahedral OH refined as rotating group:
 O7(H7A), O2(H2), O6(H6A)
;
_olex2_submission_special_instructions 'No special instructions were received'
_oxdiff_exptl_absorpt_empirical_details
;
Empirical correction (ABSPACK) includes:
- Absorption correction using spherical harmonics
- Frame scaling
;
_oxdiff_exptl_absorpt_empirical_full_max 1.864
_oxdiff_exptl_absorpt_empirical_full_min 0.644

loop_
_space_group_symop_operation_xyz
'x, y, z'
'-x, y+1/2, -z+1/2'
'-x, -y, -z'
'x, -y-1/2, z-1/2'

loop_
_atom_site_label
_atom_site_type_symbol
_atom_site_fract_x
_atom_site_fract_y
_atom_site_fract_z
_atom_site_U_iso_or_equiv
_atom_site_adp_type
_atom_site_occupancy
_atom_site_site_symmetry_order
_atom_site_calc_flag
_atom_site_refinement_flags_posn
_atom_site_refinement_flags_adp
_atom_site_refinement_flags_occupancy
_atom_site_disorder_assembly
_atom_site_disorder_group
P1 P 0.25576(3) 0.00016(2) 0.55373(3) 0.01262(9) Uani 1 1 d . . . . .
O4 O 0.14258(10) 0.03589(4) 0.64043(9) 0.01591(18) Uani 1 1 d . . . . .
O5 O 0.30961(10) 0.03726(4) 0.42789(9) 0.01575(18) Uani 1 1 d . . . . .
O7 O 0.41384(10) -0.02209(4) 0.66787(9) 0.01818(19) Uani 1 1 d . . . . .
H7A H 0.497364 -0.025781 0.623620 0.027 Uiso 1 1 calc R U . . .
O3 O 0.09964(12) 0.73371(4) 0.43706(10) 0.0208(2) Uani 1 1 d . . . . .
O2 O 0.25537(11) 0.15534(4) 0.42354(10) 0.0213(2) Uani 1 1 d . . . . .
H2 H 0.281241 0.118068 0.435328 0.032 Uiso 1 1 calc R U . . .
O6 O 0.16640(11) -0.06061(4) 0.48974(10) 0.01798(19) Uani 1 1 d . . . . .
H6A H 0.066024 -0.052915 0.448538 0.027 Uiso 1 1 calc R U . . .
O1 O 0.48330(12) 0.16811(4) 0.60383(11) 0.0255(2) Uani 1 1 d . . . . .
N1 N 0.24548(12) 0.44527(5) 0.43583(11) 0.0149(2) Uani 1 1 d . . . . .
H1 H 0.205085 0.457163 0.343439 0.018 Uiso 1 1 calc R U . . .
C13 C 0.07245(15) 0.63178(6) 0.36131(13) 0.0169(2) Uani 1 1 d . . . . .
H13 H -0.000403 0.645184 0.272695 0.020 Uiso 1 1 calc R U . . .
C5 C 0.28415(15) 0.38173(5) 0.45819(13) 0.0146(2) Uani 1 1 d . . . . .
C1 C 0.36805(15) 0.18910(6) 0.51328(13) 0.0161(2) Uani 1 1 d . . . . .
C2 C 0.33803(15) 0.25646(5) 0.49097(13) 0.0153(2) Uani 1 1 d . . . . .
C7 C 0.22678(15) 0.27909(6) 0.36691(13) 0.0167(2) Uani 1 1 d . . . . .
H7 H 0.168640 0.251527 0.294105 0.020 Uiso 1 1 calc R U . . .
C12 C 0.14055(15) 0.67465(5) 0.47198(13) 0.0162(2) Uani 1 1 d . . . . .
C9 C 0.21614(15) 0.55017(6) 0.51433(13) 0.0161(2) Uani 1 1 d . . . . .
C14 C 0.11102(15) 0.57077(6) 0.38112(13) 0.0161(2) Uani 1 1 d . . . . .
H14 H 0.066958 0.542099 0.305021 0.019 Uiso 1 1 calc R U . . .
C8 C 0.26448(15) 0.48720(6) 0.53949(13) 0.0172(2) Uani 1 1 d . . . . .
H8 H 0.313741 0.475323 0.638695 0.021 Uiso 1 1 calc R U . . .
C6 C 0.20092(15) 0.34166(5) 0.34967(13) 0.0166(2) Uani 1 1 d . . . . .
H6 H 0.126743 0.357208 0.264208 0.020 Uiso 1 1 calc R U . . .
C4 C 0.39843(15) 0.36019(6) 0.58135(13) 0.0177(2) Uani 1 1 d . . . . .
H4 H 0.457099 0.387873 0.653566 0.021 Uiso 1 1 calc R U . . .
C3 C 0.42473(15) 0.29734(6) 0.59628(14) 0.0177(2) Uani 1 1 d . . . . .
H3 H 0.502870 0.281928 0.679367 0.021 Uiso 1 1 calc R U . . .
C11 C 0.24077(15) 0.65518(6) 0.60599(14) 0.0183(3) Uani 1 1 d . . . . .
H11 H 0.284259 0.684053 0.681767 0.022 Uiso 1 1 calc R U . . .
C10 C 0.27599(16) 0.59324(6) 0.62706(13) 0.0183(3) Uani 1 1 d . . . . .
H10 H 0.341611 0.579639 0.719117 0.022 Uiso 1 1 calc R U . . .
C15 C 0.16818(18) 0.78030(6) 0.54335(15) 0.0241(3) Uani 1 1 d . . . . .
H15A H 0.125464 0.820593 0.506053 0.036 Uiso 1 1 calc R U . . .
H15B H 0.292530 0.779928 0.556300 0.036 Uiso 1 1 calc R U . . .
H15C H 0.133248 0.772128 0.640111 0.036 Uiso 1 1 calc R U . . .

loop_
_atom_site_aniso_label
_atom_site_aniso_U_11
_atom_site_aniso_U_22
_atom_site_aniso_U_33
_atom_site_aniso_U_23
_atom_site_aniso_U_13
_atom_site_aniso_U_12
P1 0.01372(16) 0.01281(16) 0.01060(15) 0.00043(10) 0.00009(11) 0.00056(10)
O4 0.0174(4) 0.0170(4) 0.0128(4) -0.0015(3) 0.0011(3) 0.0009(3)
O5 0.0170(4) 0.0162(4) 0.0137(4) 0.0023(3) 0.0015(3) 0.0019(3)
O7 0.0153(4) 0.0259(5) 0.0128(4) 0.0043(3) 0.0011(3) 0.0025(3)
O3 0.0291(5) 0.0134(4) 0.0186(4) -0.0004(3) 0.0004(4) 0.0029(3)
O2 0.0245(5) 0.0131(4) 0.0229(5) 0.0019(3) -0.0054(4) 0.0007(3)
O6 0.0171(4) 0.0129(4) 0.0228(4) -0.0021(3) 0.0004(3) 0.0014(3)
O1 0.0258(5) 0.0185(4) 0.0275(5) 0.0016(4) -0.0082(4) 0.0036(4)
N1 0.0172(5) 0.0143(5) 0.0125(5) 0.0025(4) 0.0010(4) 0.0005(4)
C13 0.0189(6) 0.0187(6) 0.0124(5) 0.0017(5) 0.0010(4) 0.0019(5)
C5 0.0160(5) 0.0143(6) 0.0142(5) 0.0018(4) 0.0041(4) 0.0002(4)
C1 0.0169(6) 0.0171(6) 0.0145(5) 0.0005(4) 0.0035(4) 0.0002(4)
C2 0.0153(5) 0.0165(6) 0.0145(5) 0.0018(4) 0.0039(4) 0.0007(4)
C7 0.0181(6) 0.0168(6) 0.0145(6) 0.0000(4) 0.0010(4) -0.0016(4)
C12 0.0181(6) 0.0145(6) 0.0167(6) 0.0008(4) 0.0050(5) 0.0017(4)
C9 0.0179(5) 0.0162(6) 0.0139(5) 0.0002(4) 0.0022(4) 0.0009(4)
C14 0.0180(6) 0.0173(6) 0.0125(5) -0.0015(4) 0.0015(4) -0.0002(4)
C8 0.0191(6) 0.0183(6) 0.0131(6) 0.0012(4) -0.0001(5) 0.0002(5)
C6 0.0185(6) 0.0174(6) 0.0129(5) 0.0025(4) -0.0001(4) 0.0003(5)
C4 0.0184(6) 0.0178(6) 0.0156(6) -0.0009(5) -0.0006(5) 0.0001(5)
C3 0.0180(6) 0.0181(6) 0.0157(6) 0.0018(5) -0.0010(4) 0.0020(5)
C11 0.0207(6) 0.0182(6) 0.0149(6) -0.0033(5) 0.0004(5) 0.0001(5)
C10 0.0213(6) 0.0192(6) 0.0130(5) 0.0005(5) -0.0011(5) 0.0021(5)
C15 0.0325(7) 0.0146(6) 0.0246(7) -0.0035(5) 0.0033(5) -0.0005(5)

loop_
_atom_type_symbol
_atom_type_description
_atom_type_scat_dispersion_real
_atom_type_scat_dispersion_imag
_atom_type_scat_source
C C 0.0181 0.0091 'International Tables Vol C Tables 4.2.6.8 and 6.1.1.4'
H H 0.0000 0.0000 'International Tables Vol C Tables 4.2.6.8 and 6.1.1.4'
N N 0.0311 0.0180 'International Tables Vol C Tables 4.2.6.8 and 6.1.1.4'
O O 0.0492 0.0322 'International Tables Vol C Tables 4.2.6.8 and 6.1.1.4'
P P 0.2955 0.4335 'International Tables Vol C Tables 4.2.6.8 and 6.1.1.4'

loop_
_exptl_crystal_face_index_h
_exptl_crystal_face_index_k
_exptl_crystal_face_index_l
_exptl_crystal_face_perp_dist
0 -1 6 0.0078
3 2 -5 0.1023
-5 -1 0 0.1268
5 1 -1 0.1495
0 14 0 0.0222
0 -14 0 0.0222
2 0 -6 0.1301
0 13 -2 0.0558
-1 14 1 0.0330
-2 8 5 0.0387
-5 -1 0 0.1265

loop_
_geom_angle_atom_site_label_1
_geom_angle_atom_site_label_2
_geom_angle_atom_site_label_3
_geom_angle
_geom_angle_site_symmetry_1
_geom_angle_site_symmetry_3
_geom_angle_publ_flag
O4 P1 O5 112.84(5) . . ?
O4 P1 O7 107.78(5) . . ?
O4 P1 O6 110.56(5) . . ?
O5 P1 O7 110.96(5) . . ?
O5 P1 O6 110.13(5) . . ?
O7 P1 O6 104.21(5) . . ?
P1 O7 H7A 109.5 . . ?
C12 O3 C15 117.88(10) . . ?
C1 O2 H2 109.5 . . ?
P1 O6 H6A 109.5 . . ?
C5 N1 H1 117.1 . . ?
C8 N1 H1 117.1 . . ?
C8 N1 C5 125.87(10) . . ?
C12 C13 H13 120.0 . . ?
C14 C13 H13 120.0 . . ?
C14 C13 C12 120.09(11) . . ?
C6 C5 N1 116.37(10) . . ?
C4 C5 N1 122.45(11) . . ?
C4 C5 C6 121.18(11) . . ?
O2 C1 C2 112.75(10) . . ?
O1 C1 O2 124.05(11) . . ?
O1 C1 C2 123.20(11) . . ?
C7 C2 C1 121.37(11) . . ?
C7 C2 C3 119.58(11) . . ?
C3 C2 C1 119.05(10) . . ?
C2 C7 H7 120.0 . . ?
C6 C7 C2 120.06(11) . . ?
C6 C7 H7 120.0 . . ?
O3 C12 C13 114.73(10) . . ?
O3 C12 C11 124.80(11) . . ?
C11 C12 C13 120.47(11) . . ?
C14 C9 C8 122.83(11) . . ?
C10 C9 C14 118.74(11) . . ?
C10 C9 C8 118.42(11) . . ?
C13 C14 C9 120.38(11) . . ?
C13 C14 H14 119.8 . . ?
C9 C14 H14 119.8 . . ?
N1 C8 C9 124.40(11) . . ?
N1 C8 H8 117.8 . . ?
C9 C8 H8 117.8 . . ?
C5 C6 H6 120.2 . . ?
C7 C6 C5 119.67(11) . . ?
C7 C6 H6 120.2 . . ?
C5 C4 H4 120.7 . . ?
C3 C4 C5 118.50(11) . . ?
C3 C4 H4 120.7 . . ?
C2 C3 H3 119.5 . . ?
C4 C3 C2 120.96(11) . . ?
C4 C3 H3 119.5 . . ?
C12 C11 H11 120.4 . . ?
C10 C11 C12 119.17(11) . . ?
C10 C11 H11 120.4 . . ?
C9 C10 H10 119.5 . . ?
C11 C10 C9 121.03(11) . . ?
C11 C10 H10 119.5 . . ?
O3 C15 H15A 109.5 . . ?
O3 C15 H15B 109.5 . . ?
O3 C15 H15C 109.5 . . ?
H15A C15 H15B 109.5 . . ?
H15A C15 H15C 109.5 . . ?
H15B C15 H15C 109.5 . . ?

loop_
_geom_bond_atom_site_label_1
_geom_bond_atom_site_label_2
_geom_bond_distance
_geom_bond_site_symmetry_2
_geom_bond_publ_flag
P1 O4 1.5122(8) . ?
P1 O5 1.5180(8) . ?
P1 O7 1.5616(8) . ?
P1 O6 1.5660(9) . ?
O7 H7A 0.8400 . ?
O3 C12 1.3512(14) . ?
O3 C15 1.4386(15) . ?
O2 H2 0.8400 . ?
O2 C1 1.3244(15) . ?
O6 H6A 0.8400 . ?
O1 C1 1.2096(15) . ?
N1 H1 0.8800 . ?
N1 C5 1.4251(15) . ?
N1 C8 1.2984(16) . ?
C13 H13 0.9500 . ?
C13 C12 1.4066(17) . ?
C13 C14 1.3693(17) . ?
C5 C6 1.3922(16) . ?
C5 C4 1.3920(16) . ?
C1 C2 1.4950(16) . ?
C2 C7 1.3935(16) . ?
C2 C3 1.3958(17) . ?
C7 H7 0.9500 . ?
C7 C6 1.3835(17) . ?
C12 C11 1.3961(17) . ?
C9 C14 1.4152(16) . ?
C9 C8 1.4325(17) . ?
C9 C10 1.4062(17) . ?
C14 H14 0.9500 . ?
C8 H8 0.9500 . ?
C6 H6 0.9500 . ?
C4 H4 0.9500 . ?
C4 C3 1.3883(17) . ?
C3 H3 0.9500 . ?
C11 H11 0.9500 . ?
C11 C10 1.3847(17) . ?
C10 H10 0.9500 . ?
C15 H15A 0.9800 . ?
C15 H15B 0.9800 . ?
C15 H15C 0.9800 . ?

loop_
_geom_torsion_atom_site_label_1
_geom_torsion_atom_site_label_2
_geom_torsion_atom_site_label_3
_geom_torsion_atom_site_label_4
_geom_torsion
_geom_torsion_site_symmetry_1
_geom_torsion_site_symmetry_2
_geom_torsion_site_symmetry_3
_geom_torsion_site_symmetry_4
_geom_torsion_publ_flag
O3 C12 C11 C10 -178.86(12) . . . . ?
O2 C1 C2 C7 -12.99(16) . . . . ?
O2 C1 C2 C3 167.58(11) . . . . ?
O1 C1 C2 C7 166.98(12) . . . . ?
O1 C1 C2 C3 -12.45(18) . . . . ?
N1 C5 C6 C7 -177.40(11) . . . . ?
N1 C5 C4 C3 178.20(11) . . . . ?
C13 C12 C11 C10 1.65(18) . . . . ?
C5 N1 C8 C9 -176.65(11) . . . . ?
C5 C4 C3 C2 -0.40(19) . . . . ?
C1 C2 C7 C6 179.68(11) . . . . ?
C1 C2 C3 C4 -178.86(11) . . . . ?
C2 C7 C6 C5 -1.17(18) . . . . ?
C7 C2 C3 C4 1.70(18) . . . . ?
C12 C13 C14 C9 1.52(18) . . . . ?
C12 C11 C10 C9 1.65(19) . . . . ?
C14 C13 C12 O3 177.21(11) . . . . ?
C14 C13 C12 C11 -3.25(18) . . . . ?
C14 C9 C8 N1 13.47(19) . . . . ?
C14 C9 C10 C11 -3.34(18) . . . . ?
C8 N1 C5 C6 157.45(12) . . . . ?
C8 N1 C5 C4 -22.47(18) . . . . ?
C8 C9 C14 C13 -178.26(11) . . . . ?
C8 C9 C10 C11 176.65(12) . . . . ?
C6 C5 C4 C3 -1.71(18) . . . . ?
C4 C5 C6 C7 2.51(18) . . . . ?
C3 C2 C7 C6 -0.90(18) . . . . ?
C10 C9 C14 C13 1.72(18) . . . . ?
C10 C9 C8 N1 -166.51(12) . . . . ?
C15 O3 C12 C13 -178.51(11) . . . . ?
C15 O3 C12 C11 1.98(18) . . . . ?

loop_
_exptl_oxdiff_crystal_face_indexfrac_h
_exptl_oxdiff_crystal_face_indexfrac_k
_exptl_oxdiff_crystal_face_indexfrac_l
_exptl_oxdiff_crystal_face_x
_exptl_oxdiff_crystal_face_y
_exptl_oxdiff_crystal_face_z
0.1566 -1.2776 5.7214 0.1859 0.3080 0.9330
3.1904 1.6373 -5.1385 0.1691 0.2726 -0.9471
-5.0728 -0.7075 -0.1691 -0.5168 -0.8448 0.1385
5.1746 0.9941 -1.0254 0.4916 0.8027 -0.3377
0.4103 14.0927 -0.1876 -0.7846 0.6003 -0.1552
-0.4103 -14.0927 0.1876 0.7846 -0.6003 0.1552
1.7289 0.2383 -5.7894 0.0804 -0.0521 -0.9954
-0.0059 13.1485 -2.1247 -0.8066 0.3848 -0.4487
-1.0433 13.6775 1.0918 -0.8985 0.4271 0.1015
-1.8685 8.0625 4.6344 -0.6014 0.2842 0.7467
-5.0497 -0.6757 -0.2941 -0.5182 -0.8472 0.1173
